data_7711862
loop_
_publ_author_name
'Nov&#xe1;k, Pavel'
'Erben, Milan'
'Jambor, Roman'
'Hejda, Martin'
'R&#x16f;&#x17e;i&#x10d;ka, Ale&#x161;'
'Rychagova, Elena'
'Ketkov, Sergey'
'Dost&#xe1;l, Libor'

_publ_section_title
;
 The reactivity of antimony and bismuth <i>N</i>,<i>C</i>,<i>N</i>-pincer
 compounds toward K[BEt<sub>3</sub>H] - the formation of heterocyclic
 compounds <i>vs</i>. element-element bonds <i>vs.</i> stable terminal
 Sb-H bonds.
;
_journal_issue 1
_journal_name_full 'Dalton transactions (Cambridge, England : 2003)'
_journal_page_first 218
_journal_page_last 227
_journal_paper_doi 10.1039/d2dt03564b
_journal_volume 52
_journal_year 2022
_chemical_formula_moiety 'C16 H30 Bi N2 Si'
_chemical_formula_sum 'C16 H30 Bi N2 Si'
_chemical_formula_weight 487.49
_space_group_crystal_system triclinic
_space_group_IT_number 2
_space_group_name_Hall '-P 1'
_space_group_name_H-M_alt 'P -1'
_atom_sites_solution_hydrogens geom
_audit_creation_method 'APEX3 v2016.5-0'
_audit_update_record
;
2022-08-26 deposited with the CCDC.	2022-11-30 downloaded from the CCDC.
;
_cell_angle_alpha 114.184(2)
_cell_angle_beta 100.792(2)
_cell_angle_gamma 98.542(2)
_cell_formula_units_Z 2
_cell_length_a 9.8084(4)
_cell_length_b 9.9912(4)
_cell_length_c 11.6118(4)
_cell_measurement_reflns_used 24944
_cell_measurement_temperature 150(2)
_cell_measurement_theta_max 26.5
_cell_measurement_theta_min 1
_cell_volume 986.96(7)
_computing_cell_refinement 'APEX3 v2016.5-0 (Bruker AXS)'
_computing_data_collection 'Bruker Instrument Service vV6.2.3'
_computing_data_reduction 'SAINT V8.37A (Bruker AXS Inc., 2015)'
_computing_molecular_graphics 'Platon (Spek, 2009)'
_computing_publication_material 'Platon (Spek, 2009)'
_computing_structure_refinement 'SHELXL-2014/7 (Sheldrick, 2014)'
_computing_structure_solution 'XT, VERSION 2014/5'
_diffrn_ambient_temperature 150(2)
_diffrn_detector_area_resol_mean 10.4167
_diffrn_measured_fraction_theta_full 0.998
_diffrn_measured_fraction_theta_max 0.998
_diffrn_measurement_device_type 'Bruker D8 - Venture'
_diffrn_measurement_method '\f and \w scans to fill the Ewald sphere'
_diffrn_radiation_type MoK\a
_diffrn_radiation_wavelength 0.71073
_diffrn_reflns_av_R_equivalents 0.0903
_diffrn_reflns_av_unetI/netI 0.0584
_diffrn_reflns_Laue_measured_fraction_full 0.998
_diffrn_reflns_Laue_measured_fraction_max 0.998
_diffrn_reflns_limit_h_max 12
_diffrn_reflns_limit_h_min -12
_diffrn_reflns_limit_k_max 12
_diffrn_reflns_limit_k_min -12
_diffrn_reflns_limit_l_max 14
_diffrn_reflns_limit_l_min -14
_diffrn_reflns_number 23235
_diffrn_reflns_point_group_measured_fraction_full 0.998
_diffrn_reflns_point_group_measured_fraction_max 0.998
_diffrn_reflns_theta_full 25.242
_diffrn_reflns_theta_max 26.499
_diffrn_reflns_theta_min 2.274
_diffrn_source 'sealed X-ray tube'
_exptl_absorpt_coefficient_mu 8.988
_exptl_absorpt_correction_T_max 0.7456
_exptl_absorpt_correction_T_min 0.1789
_exptl_absorpt_correction_type multi-scan
_exptl_absorpt_process_details
;
SADABS-2016/2 - Bruker AXS area detector
scaling and absorption correction
;
_exptl_crystal_colour orange
_exptl_crystal_density_diffrn 1.640
_exptl_crystal_description plate
_exptl_crystal_F_000 474
_exptl_crystal_size_max 0.593
_exptl_crystal_size_mid 0.495
_exptl_crystal_size_min 0.086
_refine_diff_density_max 2.852
_refine_diff_density_min -3.532
_refine_diff_density_rms 0.281
_refine_ls_extinction_method none
_refine_ls_goodness_of_fit_ref 1.145
_refine_ls_hydrogen_treatment constr
_refine_ls_matrix_type full
_refine_ls_number_parameters 198
_refine_ls_number_reflns 4084
_refine_ls_number_restraints 159
_refine_ls_restrained_S_all 1.129
_refine_ls_R_factor_all 0.0632
_refine_ls_R_factor_gt 0.0494
_refine_ls_shift/su_max 0.000
_refine_ls_shift/su_mean 0.000
_refine_ls_structure_factor_coef Fsqd
_refine_ls_weighting_details 'w=1/[\s^2^(Fo^2^)+(0.0869P)^2^] where P=(Fo^2^+2Fc^2^)/3'
_refine_ls_weighting_scheme calc
_refine_ls_wR_factor_gt 0.1311
_refine_ls_wR_factor_ref 0.1379
_reflns_Friedel_coverage 0.000
_reflns_number_gt 3504
_reflns_number_total 4084
_reflns_threshold_expression 'I > 2\s(I)'
_cod_data_source_file d2dt03564b2.cif
_cod_data_source_block 7-Bi
_cod_depositor_comments 'Adding full bibliography for 7711860--7711865.cif.'
_cod_database_code 7711862
_shelx_shelxl_version_number 2014/7
_shelx_space_group_comment
;
The symmetry employed for this shelxl refinement is uniquely defined
by the following loop, which should always be used as a source of
symmetry information in preference to the above space-group names.
They are only intended as comments.
;
_exptl_absorpt_special_details
;
The ratio of minimum to maximum
apparent transmission was 0.240
;

loop_
_space_group_symop_operation_xyz
'x, y, z'
'-x, -y, -z'

loop_
_atom_site_label
_atom_site_type_symbol
_atom_site_fract_x
_atom_site_fract_y
_atom_site_fract_z
_atom_site_U_iso_or_equiv
_atom_site_adp_type
_atom_site_occupancy
_atom_site_site_symmetry_order
_atom_site_calc_flag
_atom_site_refinement_flags_posn
_atom_site_refinement_flags_adp
_atom_site_refinement_flags_occupancy
_atom_site_disorder_assembly
_atom_site_disorder_group
Bi1 Bi 0.56445(3) 0.40252(4) 0.55127(3) 0.02142(14) Uani 0.9661(16) 1 d . U P A 1
Bi1A Bi 0.6843(14) 0.5691(15) 0.5675(11) 0.039(4) Uani 0.0339(16) 1 d . U P A 2
C1 C 0.6723(9) 0.3014(11) 0.3891(9) 0.0263(17) Uani 1 1 d . U . . .
C13 C 0.7576(9) 0.5905(12) 0.7043(9) 0.030(2) Uani 1 1 d . U . . .
H13A H 0.8463 0.5681 0.6806 0.036 Uiso 1 1 calc R U . A 1
H13B H 0.7500 0.6878 0.7035 0.036 Uiso 1 1 calc R U . A 1
N1 N 0.3784(9) 0.0803(10) 0.3116(9) 0.0370(18) Uani 1 1 d . U . . .
Si1 Si 0.7703(3) 0.6100(3) 0.8721(2) 0.0265(5) Uani 1 1 d . U . . .
C4 C 0.8008(14) 0.1432(15) 0.1969(13) 0.057(3) Uani 1 1 d . U . . .
H4 H 0.8456 0.0887 0.1330 0.069 Uiso 1 1 calc R U . . .
C3 C 0.6973(13) 0.0669(14) 0.2282(12) 0.050(3) Uani 1 1 d . U . . .
H3 H 0.6702 -0.0407 0.1838 0.060 Uiso 1 1 calc R U . . .
C2 C 0.6313(10) 0.1415(11) 0.3222(9) 0.0316(18) Uani 1 1 d . U . . .
N2 N 0.8967(9) 0.6154(11) 0.3518(9) 0.041(2) Uani 1 1 d . U . . .
C5 C 0.8395(12) 0.2994(14) 0.2587(11) 0.045(2) Uani 1 1 d . U . . .
H5 H 0.9090 0.3525 0.2351 0.054 Uiso 1 1 calc R U . . .
C6 C 0.7772(10) 0.3805(12) 0.3562(9) 0.0323(19) Uani 1 1 d . U . . .
C9 C 0.3255(12) 0.0132(13) 0.1668(11) 0.044(2) Uani 1 1 d . U . . .
H9A H 0.3964 0.0546 0.1329 0.067 Uiso 1 1 calc R U . . .
H9B H 0.2347 0.0378 0.1427 0.067 Uiso 1 1 calc R U . . .
H9C H 0.3105 -0.0971 0.1290 0.067 Uiso 1 1 calc R U . . .
C8 C 0.2724(13) 0.0216(14) 0.3634(13) 0.050(3) Uani 1 1 d . U . . .
H8A H 0.3113 0.0599 0.4583 0.075 Uiso 1 1 calc R U . . .
H8B H 0.2496 -0.0894 0.3207 0.075 Uiso 1 1 calc R U . . .
H8C H 0.1851 0.0550 0.3459 0.075 Uiso 1 1 calc R U . . .
C7 C 0.5171(11) 0.0531(12) 0.3484(11) 0.037(2) Uani 1 1 d . U . . .
H7A H 0.5111 -0.0562 0.2991 0.044 Uiso 1 1 calc R U . . .
H7B H 0.5425 0.0798 0.4432 0.044 Uiso 1 1 calc R U . . .
C10 C 0.8331(10) 0.5519(12) 0.4280(9) 0.0306(19) Uani 1 1 d . U . . .
H10A H 0.7530 0.5975 0.4508 0.037 Uiso 1 1 calc R U . . .
H10B H 0.9059 0.5798 0.5110 0.037 Uiso 1 1 calc R U . . .
C11 C 0.7907(14) 0.6119(18) 0.2473(13) 0.063(4) Uani 1 1 d . U . . .
H11A H 0.8372 0.6581 0.2001 0.095 Uiso 1 1 calc R U . . .
H11B H 0.7229 0.6686 0.2833 0.095 Uiso 1 1 calc R U . . .
H11C H 0.7391 0.5065 0.1867 0.095 Uiso 1 1 calc R U . . .
C12 C 0.9865(12) 0.7650(14) 0.4348(13) 0.049(3) Uani 1 1 d . U . . .
H12A H 1.0246 0.8070 0.3811 0.074 Uiso 1 1 calc R U . . .
H12B H 1.0661 0.7608 0.4973 0.074 Uiso 1 1 calc R U . . .
H12C H 0.9302 0.8298 0.4830 0.074 Uiso 1 1 calc R U . . .
C15 C 0.9254(12) 0.7704(12) 0.9930(10) 0.038(2) Uani 1 1 d . U . . .
H15A H 1.0148 0.7472 0.9743 0.058 Uiso 1 1 calc R U . . .
H15B H 0.9270 0.7848 1.0820 0.058 Uiso 1 1 calc R U . . .
H15C H 0.9158 0.8632 0.9861 0.058 Uiso 1 1 calc R U . . .
C14 C 0.8006(15) 0.4302(14) 0.8732(13) 0.055(3) Uani 1 1 d . U . . .
H14A H 0.7176 0.3460 0.8130 0.082 Uiso 1 1 calc R U . . .
H14B H 0.8134 0.4398 0.9622 0.082 Uiso 1 1 calc R U . . .
H14C H 0.8867 0.4105 0.8449 0.082 Uiso 1 1 calc R U . . .
C16 C 0.5995(12) 0.6412(15) 0.9184(12) 0.049(3) Uani 1 1 d . U . . .
H16A H 0.5186 0.5577 0.8531 0.073 Uiso 1 1 calc R U . . .
H16B H 0.5846 0.7371 0.9211 0.073 Uiso 1 1 calc R U . . .
H16C H 0.6065 0.6449 1.0050 0.073 Uiso 1 1 calc R U . . .

loop_
_atom_site_aniso_label
_atom_site_aniso_U_11
_atom_site_aniso_U_22
_atom_site_aniso_U_33
_atom_site_aniso_U_23
_atom_site_aniso_U_13
_atom_site_aniso_U_12
Bi1 0.01926(19) 0.0232(2) 0.0204(2) 0.00981(16) 0.00514(13) 0.00173(13)
Bi1A 0.063(8) 0.045(6) 0.028(5) 0.026(5) 0.021(5) 0.024(5)
C1 0.024(4) 0.029(4) 0.027(4) 0.012(3) 0.007(3) 0.013(3)
C13 0.024(4) 0.037(5) 0.022(4) 0.017(4) -0.004(3) -0.009(4)
N1 0.037(4) 0.024(4) 0.038(4) 0.009(4) 0.002(3) 0.001(3)
Si1 0.0327(13) 0.0239(13) 0.0215(12) 0.0108(11) 0.0041(10) 0.0055(10)
C4 0.053(6) 0.048(5) 0.049(6) -0.002(5) 0.025(5) 0.006(4)
C3 0.048(6) 0.037(5) 0.044(5) -0.002(4) 0.018(5) 0.007(4)
C2 0.035(4) 0.028(4) 0.026(4) 0.007(3) 0.005(3) 0.009(3)
N2 0.037(4) 0.051(5) 0.037(4) 0.024(4) 0.015(3) 0.000(4)
C5 0.032(5) 0.050(5) 0.036(5) 0.003(4) 0.014(4) 0.002(4)
C6 0.028(4) 0.038(4) 0.025(4) 0.010(3) 0.007(3) 0.004(3)
C9 0.040(6) 0.036(6) 0.041(5) 0.011(4) -0.003(4) 0.003(5)
C8 0.054(6) 0.033(6) 0.053(6) 0.016(6) 0.015(5) -0.002(5)
C7 0.043(4) 0.023(5) 0.037(5) 0.011(4) 0.006(3) 0.003(3)
C10 0.024(4) 0.038(4) 0.031(4) 0.016(4) 0.010(3) 0.004(3)
C11 0.054(6) 0.085(10) 0.054(6) 0.048(7) 0.004(5) -0.012(6)
C12 0.035(5) 0.052(6) 0.060(6) 0.026(5) 0.017(5) 0.000(4)
C15 0.044(5) 0.034(5) 0.032(5) 0.012(4) 0.006(4) 0.008(4)
C14 0.081(9) 0.036(6) 0.047(6) 0.021(5) 0.008(6) 0.019(5)
C16 0.045(5) 0.057(7) 0.042(6) 0.018(6) 0.017(5) 0.011(5)

loop_
_atom_type_symbol
_atom_type_description
_atom_type_scat_dispersion_real
_atom_type_scat_dispersion_imag
_atom_type_scat_source
C C 0.0033 0.0016 'International Tables Vol C Tables 4.2.6.8 and 6.1.1.4'
H H 0.0000 0.0000 'International Tables Vol C Tables 4.2.6.8 and 6.1.1.4'
Bi Bi -4.1077 10.2566 'International Tables Vol C Tables 4.2.6.8 and 6.1.1.4'
N N 0.0061 0.0033 'International Tables Vol C Tables 4.2.6.8 and 6.1.1.4'
Si Si 0.0817 0.0704 'International Tables Vol C Tables 4.2.6.8 and 6.1.1.4'

loop_
_geom_angle_atom_site_label_1
_geom_angle_atom_site_label_2
_geom_angle_atom_site_label_3
_geom_angle
_geom_angle_site_symmetry_1
_geom_angle_site_symmetry_3
_geom_angle_publ_flag
C1 Bi1 C13 98.3(3) . . ?
C1 Bi1 Bi1 96.4(2) . 2_666 ?
C13 Bi1 Bi1 96.0(2) . 2_666 ?
C1 Bi1A C6 29.8(3) . . ?
C1 Bi1A Bi1A 79.9(5) . 2_666 ?
C6 Bi1A Bi1A 99.8(6) . 2_666 ?
C6 C1 C2 119.1(9) . . ?
C6 C1 Bi1 127.0(7) . . ?
C2 C1 Bi1 113.8(7) . . ?
C6 C1 Bi1A 84.1(7) . . ?
C2 C1 Bi1A 156.5(7) . . ?
Si1 C13 Bi1 112.2(4) . . ?
Si1 C13 H13A 109.2 . . ?
Bi1 C13 H13A 109.2 . . ?
Si1 C13 H13B 109.2 . . ?
Bi1 C13 H13B 109.2 . . ?
H13A C13 H13B 107.9 . . ?
C7 N1 C8 112.9(8) . . ?
C7 N1 C9 109.9(9) . . ?
C8 N1 C9 109.9(9) . . ?
C13 Si1 C15 110.0(5) . . ?
C13 Si1 C14 107.8(5) . . ?
C15 Si1 C14 108.9(6) . . ?
C13 Si1 C16 111.0(5) . . ?
C15 Si1 C16 110.2(5) . . ?
C14 Si1 C16 109.0(6) . . ?
C3 C4 C5 119.6(11) . . ?
C3 C4 H4 120.2 . . ?
C5 C4 H4 120.2 . . ?
C4 C3 C2 122.1(12) . . ?
C4 C3 H3 118.9 . . ?
C2 C3 H3 118.9 . . ?
C3 C2 C1 119.0(10) . . ?
C3 C2 C7 119.6(10) . . ?
C1 C2 C7 121.4(9) . . ?
C11 N2 C12 111.8(10) . . ?
C11 N2 C10 111.9(8) . . ?
C12 N2 C10 111.0(9) . . ?
C4 C5 C6 120.5(11) . . ?
C4 C5 H5 119.7 . . ?
C6 C5 H5 119.7 . . ?
C5 C6 C1 119.5(10) . . ?
C5 C6 C10 117.8(9) . . ?
C1 C6 C10 122.5(9) . . ?
C5 C6 Bi1A 173.1(8) . . ?
C1 C6 Bi1A 66.2(6) . . ?
C10 C6 Bi1A 56.3(5) . . ?
N1 C9 H9A 109.5 . . ?
N1 C9 H9B 109.5 . . ?
H9A C9 H9B 109.5 . . ?
N1 C9 H9C 109.5 . . ?
H9A C9 H9C 109.5 . . ?
H9B C9 H9C 109.5 . . ?
N1 C8 H8A 109.5 . . ?
N1 C8 H8B 109.5 . . ?
H8A C8 H8B 109.5 . . ?
N1 C8 H8C 109.5 . . ?
H8A C8 H8C 109.5 . . ?
H8B C8 H8C 109.5 . . ?
N1 C7 C2 112.5(8) . . ?
N1 C7 H7A 109.1 . . ?
C2 C7 H7A 109.1 . . ?
N1 C7 H7B 109.1 . . ?
C2 C7 H7B 109.1 . . ?
H7A C7 H7B 107.8 . . ?
N2 C10 C6 113.4(8) . . ?
N2 C10 H10A 108.9 . . ?
C6 C10 H10A 108.9 . . ?
N2 C10 H10B 108.9 . . ?
C6 C10 H10B 108.9 . . ?
H10A C10 H10B 107.7 . . ?
N2 C11 H11A 109.5 . . ?
N2 C11 H11B 109.5 . . ?
H11A C11 H11B 109.5 . . ?
N2 C11 H11C 109.5 . . ?
H11A C11 H11C 109.5 . . ?
H11B C11 H11C 109.5 . . ?
N2 C12 H12A 109.5 . . ?
N2 C12 H12B 109.5 . . ?
H12A C12 H12B 109.5 . . ?
N2 C12 H12C 109.5 . . ?
H12A C12 H12C 109.5 . . ?
H12B C12 H12C 109.5 . . ?
Si1 C15 H15A 109.5 . . ?
Si1 C15 H15B 109.5 . . ?
H15A C15 H15B 109.5 . . ?
Si1 C15 H15C 109.5 . . ?
H15A C15 H15C 109.5 . . ?
H15B C15 H15C 109.5 . . ?
Si1 C14 H14A 109.5 . . ?
Si1 C14 H14B 109.5 . . ?
H14A C14 H14B 109.5 . . ?
Si1 C14 H14C 109.5 . . ?
H14A C14 H14C 109.5 . . ?
H14B C14 H14C 109.5 . . ?
Si1 C16 H16A 109.5 . . ?
Si1 C16 H16B 109.5 . . ?
H16A C16 H16B 109.5 . . ?
Si1 C16 H16C 109.5 . . ?
H16A C16 H16C 109.5 . . ?
H16B C16 H16C 109.5 . . ?

loop_
_geom_bond_atom_site_label_1
_geom_bond_atom_site_label_2
_geom_bond_distance
_geom_bond_site_symmetry_2
_geom_bond_publ_flag
Bi1 C1 2.279(9) . ?
Bi1 C13 2.285(9) . ?
Bi1 Bi1 2.9797(6) 2_666 ?
Bi1A C1 2.595(15) . ?
Bi1A C6 2.822(15) . ?
Bi1A Bi1A 3.47(3) 2_666 ?
C1 C6 1.408(13) . ?
C1 C2 1.412(14) . ?
C13 Si1 1.855(9) . ?
C13 H13A 0.9900 . ?
C13 H13B 0.9900 . ?
N1 C7 1.447(13) . ?
N1 C8 1.458(14) . ?
N1 C9 1.481(13) . ?
Si1 C15 1.867(11) . ?
Si1 C14 1.869(11) . ?
Si1 C16 1.883(11) . ?
C4 C3 1.370(17) . ?
C4 C5 1.378(18) . ?
C4 H4 0.9500 . ?
C3 C2 1.381(15) . ?
C3 H3 0.9500 . ?
C2 C7 1.477(14) . ?
N2 C11 1.427(15) . ?
N2 C12 1.432(15) . ?
N2 C10 1.457(11) . ?
C5 C6 1.402(14) . ?
C5 H5 0.9500 . ?
C6 C10 1.519(15) . ?
C9 H9A 0.9800 . ?
C9 H9B 0.9800 . ?
C9 H9C 0.9800 . ?
C8 H8A 0.9800 . ?
C8 H8B 0.9800 . ?
C8 H8C 0.9800 . ?
C7 H7A 0.9900 . ?
C7 H7B 0.9900 . ?
C10 H10A 0.9900 . ?
C10 H10B 0.9900 . ?
C11 H11A 0.9800 . ?
C11 H11B 0.9800 . ?
C11 H11C 0.9800 . ?
C12 H12A 0.9800 . ?
C12 H12B 0.9800 . ?
C12 H12C 0.9800 . ?
C15 H15A 0.9800 . ?
C15 H15B 0.9800 . ?
C15 H15C 0.9800 . ?
C14 H14A 0.9800 . ?
C14 H14B 0.9800 . ?
C14 H14C 0.9800 . ?
C16 H16A 0.9800 . ?
C16 H16B 0.9800 . ?
C16 H16C 0.9800 . ?
